data_7711778
loop_
_publ_author_name
'Filzah Ghazali, Nurul'
'Vignesh, Kuduva R.'
'Phonsri, Wasinee'
'Murray, Keith S.'
'Junk, Peter Courtney'
'Deacon, Glen B.'
'Turner, David Roger'

_publ_section_title
;
 Efficient synthetic route to heterobimetallic trinuclear complexes
 [Ln-Mn-Ln] and their single molecule magnetic properties
;
_journal_name_full 'Dalton Transactions'
_journal_paper_doi 10.1039/D2DT02616C
_journal_year 2022
_chemical_formula_moiety 'C36 H20 Cl4 Ho N4 O4, C16 H36 N, 3(H2 O), C2 H6 O'
_chemical_formula_sum 'C54 H68 Cl4 Ho N5 O8'
_chemical_formula_weight 1221.86
_space_group_crystal_system monoclinic
_space_group_IT_number 14
_space_group_name_Hall '-P 2ybc'
_space_group_name_H-M_alt 'P 1 21/c 1'
_atom_sites_solution_hydrogens geom
_atom_sites_solution_primary dual
_audit_creation_date 2022-06-08
_audit_creation_method
;
Olex2 1.2
(compiled 2018.05.29 svn.r3508 for OlexSys, GUI svn.r5506)
;
_audit_update_record
;
2022-08-01 deposited with the CCDC.	2022-11-14 downloaded from the CCDC.
;
_cell_angle_alpha 90
_cell_angle_beta 107.882(2)
_cell_angle_gamma 90
_cell_formula_units_Z 8
_cell_length_a 22.4676(3)
_cell_length_b 22.5189(2)
_cell_length_c 22.7200(3)
_cell_measurement_reflns_used 66900
_cell_measurement_temperature 123.00(10)
_cell_measurement_theta_max 33.5820
_cell_measurement_theta_min 2.5220
_cell_volume 10939.8(3)
_computing_cell_refinement 'CrysAlisPro 1.171.39.46 (Rigaku OD, 2018)'
_computing_data_collection 'CrysAlisPro 1.171.39.46 (Rigaku OD, 2018)'
_computing_data_reduction 'CrysAlisPro 1.171.39.46 (Rigaku OD, 2018)'
_computing_molecular_graphics 'Olex2 (Dolomanov et al., 2009)'
_computing_publication_material 'Olex2 (Dolomanov et al., 2009)'
_computing_structure_refinement 'ShelXL (Sheldrick, 2015)'
_computing_structure_solution 'ShelXT (Sheldrick, 2015)'
_diffrn_ambient_environment N~2~
_diffrn_ambient_temperature 123.00(10)
_diffrn_detector 'CCD plate'
_diffrn_detector_type HyPix
_diffrn_measured_fraction_theta_full 0.999
_diffrn_measured_fraction_theta_max 0.884
_diffrn_measurement_details
;
List of Runs (angles in degrees, time in seconds):

  # Type    Start    End  Width  t~exp~   \w     \q     \k     \f   Frames
#--------------------------------------------------------------------------
  1  \w     33.00  74.00   0.50   11.79    --   11.86  38.00 -90.00   82
  2  \w    -10.00  47.00   0.50   11.79    --   11.86-103.00   8.00  114
  3  \w     39.00  84.00   0.50   11.79    --   11.86 178.00 -60.00   90
  4  \w     39.00  84.00   0.50   11.79    --   11.86 178.00  30.00   90
  5  \w     -3.00  84.00   0.50   11.79    --   11.86  57.00 150.00  174
  6  \w    -20.00  21.00   0.50   11.79    --  -12.95 -99.00  90.00   82
  7  \w     36.00  84.00   0.50   11.79    --   11.86-178.00  90.00   96
  8  \w    -61.00  24.00   0.50   11.79    --   11.86 -38.00  90.00  170
;
_diffrn_measurement_device 'four-circle diffractometer'
_diffrn_measurement_device_type 'XtaLAB Synergy, Dualflex, HyPix'
_diffrn_measurement_method '\w scans'
_diffrn_orient_matrix_type 'CrysAlisPro convention (1999,Acta A55,543-557)'
_diffrn_orient_matrix_UB_11 -0.0061327000
_diffrn_orient_matrix_UB_12 0.0155611000
_diffrn_orient_matrix_UB_13 0.0246460000
_diffrn_orient_matrix_UB_21 -0.0070366000
_diffrn_orient_matrix_UB_22 0.0259512000
_diffrn_orient_matrix_UB_23 -0.0185334000
_diffrn_orient_matrix_UB_31 -0.0318534000
_diffrn_orient_matrix_UB_32 -0.0087295000
_diffrn_orient_matrix_UB_33 -0.0111562000
_diffrn_radiation_monochromator mirror
_diffrn_radiation_probe x-ray
_diffrn_radiation_type MoK\a
_diffrn_radiation_wavelength 0.71073
_diffrn_reflns_av_R_equivalents 0.0564
_diffrn_reflns_av_unetI/netI 0.0555
_diffrn_reflns_Laue_measured_fraction_full 0.999
_diffrn_reflns_Laue_measured_fraction_max 0.884
_diffrn_reflns_limit_h_max 33
_diffrn_reflns_limit_h_min -31
_diffrn_reflns_limit_k_max 31
_diffrn_reflns_limit_k_min -34
_diffrn_reflns_limit_l_max 35
_diffrn_reflns_limit_l_min -34
_diffrn_reflns_number 176620
_diffrn_reflns_point_group_measured_fraction_full 0.999
_diffrn_reflns_point_group_measured_fraction_max 0.884
_diffrn_reflns_theta_full 25.242
_diffrn_reflns_theta_max 33.544
_diffrn_reflns_theta_min 2.407
_diffrn_source 'micro-focus sealed X-ray tube'
_diffrn_source_type 'PhotonJet (Mo) X-ray Source'
_exptl_absorpt_coefficient_mu 1.699
_exptl_absorpt_correction_T_max 1.00000
_exptl_absorpt_correction_T_min 0.13499
_exptl_absorpt_correction_type multi-scan
_exptl_absorpt_process_details
;
CrysAlisPro 1.171.39.46 (Rigaku Oxford Diffraction, 2018)
Empirical absorption correction using spherical harmonics,
 implemented in SCALE3 ABSPACK scaling algorithm.
;
_exptl_crystal_colour colourless
_exptl_crystal_colour_primary colourless
_exptl_crystal_density_diffrn 1.484
_exptl_crystal_description block
_exptl_crystal_F_000 5008
_exptl_crystal_size_max 0.20
_exptl_crystal_size_mid 0.20
_exptl_crystal_size_min 0.10
_refine_diff_density_max 1.561
_refine_diff_density_min -1.633
_refine_diff_density_rms 0.105
_refine_ls_extinction_method none
_refine_ls_goodness_of_fit_ref 1.084
_refine_ls_hydrogen_treatment constr
_refine_ls_matrix_type full
_refine_ls_number_parameters 1257
_refine_ls_number_reflns 38081
_refine_ls_number_restraints 92
_refine_ls_restrained_S_all 1.087
_refine_ls_R_factor_all 0.0603
_refine_ls_R_factor_gt 0.0355
_refine_ls_shift/su_max 0.004
_refine_ls_shift/su_mean 0.000
_refine_ls_structure_factor_coef Fsqd
_refine_ls_weighting_details 'w=1/[\s^2^(Fo^2^)+(0.0334P)^2^+0.2744P] where P=(Fo^2^+2Fc^2^)/3'
_refine_ls_weighting_scheme calc
_refine_ls_wR_factor_gt 0.0764
_refine_ls_wR_factor_ref 0.0823
_reflns_Friedel_coverage 0.000
_reflns_number_gt 28000
_reflns_number_total 38081
_reflns_threshold_expression 'I > 2\s(I)'
_cod_data_source_file d2dt02616c2.cif
_cod_data_source_block 1Ho
_cod_database_code 7711778
_shelx_shelxl_version_number 2018/3
_chemical_oxdiff_formula HoCHNOCl
_shelx_space_group_comment
;
The symmetry employed for this shelxl refinement is uniquely defined
by the following loop, which should always be used as a source of
symmetry information in preference to the above space-group names.
They are only intended as comments.
;
_reflns_odcompleteness_completeness 99.89
_reflns_odcompleteness_iscentric 1
_reflns_odcompleteness_theta 29.97
_olex2_refinement_description
;
1. Fixed Uiso
 At 1.2 times of:
  All C(H) groups, All C(H,H) groups, All C(H,H,H,H) groups
 At 1.5 times of:
  All C(H,H,H) groups
2. Restrained distances
 C88-C87 = C87-C88A
 1.5 with sigma of 0.02
3. Uiso/Uaniso restraints and constraints
Uanis(C1C) \\sim Ueq, Uanis(C93A) \\sim Ueq, Uanis(C93) \\sim Ueq, Uanis(C92)
\\sim Ueq, Uanis(C103) \\sim Ueq, Uanis(C104) \\sim Ueq, Uanis(C105) \\sim Ueq,
Uanis(C1B) \\sim Ueq, Uanis(C1A) \\sim Ueq: with sigma of 0.01 and sigma for
terminal atoms of 0.02
4. Rigid body (RIGU) restrains
 C92, C93, C93A, C103, C104, C105, C1A, C1B, C1C, C102
 with sigma for 1-2 distances of 0.004 and sigma for 1-3 distances of 0.004
5. Others
 Sof(H87C)=Sof(H87D)=Sof(C88A)=Sof(H88C)=Sof(H88D)=Sof(C89A)=Sof(H89D)=
 Sof(H89E)=Sof(H89F)=1-FVAR(1)
 Sof(H87A)=Sof(H87B)=Sof(C88)=Sof(H88A)=Sof(H88B)=Sof(C89)=Sof(H89A)=Sof(H89B)=
 Sof(H89C)=FVAR(1)
 Sof(H92C)=Sof(H92D)=Sof(C93A)=Sof(H93D)=Sof(H93E)=Sof(H93F)=1-FVAR(2)
 Sof(H92A)=Sof(H92B)=Sof(C93)=Sof(H93A)=Sof(H93B)=Sof(H93C)=FVAR(2)
 Sof(H10H)=Sof(H10I)=Sof(C1A)=Sof(H1AA)=Sof(H1AB)=Sof(C1B)=Sof(H1BA)=Sof(H1BB)=
 Sof(C1C)=Sof(H1CA)=Sof(H1CB)=Sof(H1CC)=1-FVAR(3)
 Sof(H10F)=Sof(H10G)=Sof(C103)=Sof(H10J)=Sof(H10K)=Sof(C104)=Sof(H10L)=
 Sof(H10M)=Sof(C105)=Sof(H10N)=Sof(H10O)=Sof(H10P)=FVAR(3)
6.a Secondary CH2 refined with riding coordinates:
 C74(H74A,H74B), C75(H75A,H75B), C76(H76A,H76B), C78(H78A,H78B), C79(H79A,
 H79B), C80(H80A,H80B), C82(H82A,H82B), C83(H83A,H83B), C84(H84A,H84B),
 C86(H86A,H86B), C87(H87A,H87B), C87(H87C,H87D), C88(H88A,H88B), C90(H90A,H90B),
  C91(H91A,H91B), C92(H92A,H92B), C92(H92C,H92D), C94(H94A,H94B), C95(H95A,
 H95B), C96(H96A,H96B), C98(H98A,H98B), C99(H99A,H99B), C100(H10A,H10B),
 C102(H10F,H10G), C102(H10H,H10I), C103(H10J,H10K), C104(H10L,H10M), C88A(H88C,
 H88D), C1A(H1AA,H1AB), C1B(H1BA,H1BB)
6.b Aromatic/amide H refined with riding coordinates:
 C3(H3), C4(H4), C5(H5), C8(H8), C9(H9), C12(H12), C13(H13), C14(H14),
 C17(H17), C18(H18), C21(H21), C22(H22), C23(H23), C26(H26), C27(H27), C30(H30),
  C31(H31), C32(H32), C35(H35), C36(H36), C39(H39), C40(H40), C41(H41),
 C44(H44), C45(H45), C48(H48), C49(H49), C50(H50), C53(H53), C54(H54), C57(H57),
  C58(H58), C59(H59), C62(H62), C63(H63), C67(H67), C68(H68), C69(H69),
 C72(H72), C73(H73)
6.c Idealised Me refined as rotating group:
 C77(H77A,H77B,H77C), C81(H81A,H81B,H81C), C85(H85A,H85B,H85C), C89(H89A,H89B,
 H89C), C93(H93A,H93B,H93C), C97(H97A,H97B,H97C), C101(H10C,H10D,H10E),
 C105(H10N,H10O,H10P), C89A(H89D,H89E,H89F), C93A(H93D,H93E,H93F), C1C(H1CA,
 H1CB,H1CC)
;
_platon_squeeze_void_probe_radius 1.20
_olex2_submission_special_instructions 'No special instructions were received'
_oxdiff_exptl_absorpt_empirical_details
;
Empirical correction (ABSPACK) includes:
- Absorption correction using spherical harmonics
- Frame scaling
;
_oxdiff_exptl_absorpt_empirical_full_max 3.047
_oxdiff_exptl_absorpt_empirical_full_min 0.266

loop_
_space_group_symop_operation_xyz
'x, y, z'
'-x, y+1/2, -z+1/2'
'-x, -y, -z'
'x, -y-1/2, z-1/2'

loop_
_atom_site_label
_atom_site_type_symbol
_atom_site_fract_x
_atom_site_fract_y
_atom_site_fract_z
_atom_site_U_iso_or_equiv
_atom_site_adp_type
_atom_site_occupancy
_atom_site_site_symmetry_order
_atom_site_calc_flag
_atom_site_refinement_flags_posn
_atom_site_refinement_flags_adp
_atom_site_refinement_flags_occupancy
_atom_site_disorder_assembly
_atom_site_disorder_group
Ho1 Ho 0.47929(2) 0.35729(2) 0.77510(2) 0.01907(3) Uani 1 1 d . . . . .
Cl1 Cl 0.69464(3) 0.57382(3) 0.96984(3) 0.04150(14) Uani 1 1 d . . . . .
Cl2 Cl 0.26615(3) 0.09928(3) 0.70477(4) 0.04839(17) Uani 1 1 d . . . . .
Cl3 Cl 0.52535(4) 0.13482(3) 0.56393(3) 0.05380(18) Uani 1 1 d . . . . .
Cl4 Cl 0.31064(3) 0.61388(3) 0.84748(4) 0.05536(19) Uani 1 1 d . . . . .
O1 O 0.56325(7) 0.35431(6) 0.86273(7) 0.0248(3) Uani 1 1 d . . . . .
O2 O 0.43929(7) 0.28908(6) 0.82795(6) 0.0248(3) Uani 1 1 d . . . . .
O3 O 0.50743(7) 0.36077(6) 0.68703(7) 0.0284(3) Uani 1 1 d . . . . .
O4 O 0.40731(6) 0.42595(6) 0.72194(6) 0.0250(3) Uani 1 1 d . . . . .
N1 N 0.54261(8) 0.45226(7) 0.79405(8) 0.0220(3) Uani 1 1 d . . . . .
N2 N 0.39247(8) 0.29157(7) 0.70521(8) 0.0228(3) Uani 1 1 d . . . . .
N3 N 0.52844(8) 0.26150(8) 0.75379(8) 0.0247(4) Uani 1 1 d . . . . .
N4 N 0.43570(8) 0.42137(7) 0.84464(8) 0.0216(3) Uani 1 1 d . . . . .
C1 C 0.59467(9) 0.40194(9) 0.88738(9) 0.0211(4) Uani 1 1 d . . . . .
C2 C 0.58477(9) 0.45587(9) 0.85201(9) 0.0204(4) Uani 1 1 d . . . . .
C3 C 0.53353(10) 0.49976(10) 0.75833(10) 0.0289(5) Uani 1 1 d . . . . .
H3 H 0.505219 0.497053 0.717623 0.035 Uiso 1 1 calc R . . . .
C4 C 0.56382(11) 0.55408(10) 0.77776(11) 0.0338(5) Uani 1 1 d . . . . .
H4 H 0.556668 0.587013 0.750344 0.041 Uiso 1 1 calc R . . . .
C5 C 0.60355(10) 0.55899(10) 0.83635(11) 0.0315(5) Uani 1 1 d . . . . .
H5 H 0.622989 0.595978 0.850572 0.038 Uiso 1 1 calc R . . . .
C6 C 0.61589(10) 0.50937(9) 0.87590(10) 0.0246(4) Uani 1 1 d . . . . .
C7 C 0.65784(10) 0.50811(9) 0.93699(10) 0.0280(5) Uani 1 1 d . . . . .
C8 C 0.66902(10) 0.45684(10) 0.97000(10) 0.0286(5) Uani 1 1 d . . . . .
H8 H 0.698596 0.456783 1.010187 0.034 Uiso 1 1 calc R . . . .
C9 C 0.63791(10) 0.40395(9) 0.94616(10) 0.0270(4) Uani 1 1 d . . . . .
H9 H 0.646545 0.368903 0.970595 0.032 Uiso 1 1 calc R . . . .
C10 C 0.40282(9) 0.24525(9) 0.80169(10) 0.0237(4) Uani 1 1 d . . . . .
C11 C 0.37514(9) 0.24581(9) 0.73571(10) 0.0229(4) Uani 1 1 d . . . . .
C12 C 0.36895(10) 0.29410(10) 0.64449(10) 0.0287(5) Uani 1 1 d . . . . .
H12 H 0.381104 0.325867 0.623163 0.034 Uiso 1 1 calc R . . . .
C13 C 0.32651(10) 0.25154(11) 0.61004(11) 0.0352(5) Uani 1 1 d . . . . .
H13 H 0.310643 0.254737 0.566296 0.042 Uiso 1 1 calc R . . . .
C14 C 0.30837(10) 0.20588(10) 0.63968(11) 0.0343(5) Uani 1 1 d . . . . .
H14 H 0.279249 0.177411 0.616659 0.041 Uiso 1 1 calc R . . . .
C15 C 0.33254(10) 0.20065(9) 0.70419(11) 0.0287(5) Uani 1 1 d . . . . .
C16 C 0.31871(11) 0.15510(9) 0.74064(13) 0.0337(5) Uani 1 1 d . . . . .
C17 C 0.34573(12) 0.15358(10) 0.80295(13) 0.0359(6) Uani 1 1 d . . . . .
H17 H 0.335744 0.122145 0.826163 0.043 Uiso 1 1 calc R . . . .
C18 C 0.38815(11) 0.19764(10) 0.83362(11) 0.0320(5) Uani 1 1 d . . . . .
H18 H 0.407200 0.194861 0.877082 0.038 Uiso 1 1 calc R . . . .
C19 C 0.51390(10) 0.31122(10) 0.65867(10) 0.0268(4) Uani 1 1 d . . . . .
C20 C 0.52541(9) 0.25717(9) 0.69327(10) 0.0246(4) Uani 1 1 d . . . . .
C21 C 0.54093(10) 0.21316(10) 0.78839(10) 0.0292(5) Uani 1 1 d . . . . .
H21 H 0.543518 0.216498 0.830792 0.035 Uiso 1 1 calc R . . . .
C22 C 0.55055(11) 0.15724(10) 0.76582(12) 0.0356(5) Uani 1 1 d . . . . .
H22 H 0.561004 0.123879 0.792628 0.043 Uiso 1 1 calc R . . . .
C23 C 0.54451(11) 0.15177(10) 0.70409(12) 0.0360(5) Uani 1 1 d . . . . .
H23 H 0.549300 0.113975 0.687522 0.043 Uiso 1 1 calc R . . . .
C24 C 0.53132(10) 0.20169(10) 0.66536(10) 0.0303(5) Uani 1 1 d . . . . .
C25 C 0.52336(11) 0.20178(11) 0.60164(11) 0.0366(5) Uani 1 1 d . . . . .
C26 C 0.51387(11) 0.25348(12) 0.56844(11) 0.0386(6) Uani 1 1 d . . . . .
H26 H 0.509920 0.252427 0.525609 0.046 Uiso 1 1 calc R . . . .
C27 C 0.50988(11) 0.30811(11) 0.59683(11) 0.0343(5) Uani 1 1 d . . . . .
H27 H 0.504328 0.343555 0.573091 0.041 Uiso 1 1 calc R . . . .
C28 C 0.38533(9) 0.46879(9) 0.74891(10) 0.0239(4) Uani 1 1 d . . . . .
C29 C 0.39924(9) 0.46755(9) 0.81480(10) 0.0225(4) Uani 1 1 d . . . . .
C30 C 0.44867(10) 0.41693(9) 0.90527(10) 0.0273(4) Uani 1 1 d . . . . .
H30 H 0.472998 0.384229 0.925838 0.033 Uiso 1 1 calc R . . . .
C31 C 0.42781(11) 0.45881(10) 0.94054(11) 0.0334(5) Uani 1 1 d . . . . .
H31 H 0.438154 0.454354 0.984104 0.040 Uiso 1 1 calc R . . . .
C32 C 0.39262(11) 0.50583(10) 0.91157(11) 0.0342(5) Uani 1 1 d . . . . .
H32 H 0.379080 0.534732 0.935130 0.041 Uiso 1 1 calc R . . . .
C33 C 0.37628(10) 0.51168(9) 0.84684(11) 0.0273(4) Uani 1 1 d . . . . .
C34 C 0.33929(10) 0.55743(10) 0.81103(12) 0.0346(5) Uani 1 1 d . . . . .
C35 C 0.32629(11) 0.55907(10) 0.74855(12) 0.0361(5) Uani 1 1 d . . . . .
H35 H 0.301149 0.590251 0.725654 0.043 Uiso 1 1 calc R . . . .
C36 C 0.34941(10) 0.51548(9) 0.71750(11) 0.0316(5) Uani 1 1 d . . . . .
H36 H 0.340238 0.517996 0.673878 0.038 Uiso 1 1 calc R . . . .
Ho2 Ho -0.04314(2) 0.15120(2) 0.25103(2) 0.01881(3) Uani 1 1 d . . . . .
Cl5 Cl 0.06814(3) 0.04015(3) -0.00055(3) 0.04794(17) Uani 1 1 d . . . . .
Cl6 Cl -0.14911(4) 0.38450(3) 0.41767(4) 0.0567(2) Uani 1 1 d . . . . .
Cl7 Cl 0.17342(3) 0.30369(3) 0.51460(3) 0.04508(16) Uani 1 1 d . . . . .
Cl8 Cl -0.24037(3) -0.09496(3) 0.08789(4) 0.05201(17) Uani 1 1 d . . . . .
O5 O -0.01911(6) 0.19108(6) 0.16812(6) 0.0223(3) Uani 1 1 d . . . . .
O6 O -0.11568(7) 0.22467(6) 0.22545(6) 0.0252(3) Uani 1 1 d . . . . .
O7 O 0.04088(7) 0.12459(7) 0.33330(7) 0.0281(3) Uani 1 1 d . . . . .
O8 O -0.08143(7) 0.06403(6) 0.27699(6) 0.0252(3) Uani 1 1 d . . . . .
N5 N 0.01081(8) 0.07818(7) 0.20026(8) 0.0242(4) Uani 1 1 d . . . . .
N6 N -0.07739(8) 0.18833(8) 0.34269(8) 0.0246(4) Uani 1 1 d . . . . .
N7 N 0.02480(7) 0.23875(7) 0.30183(7) 0.0215(3) Uani 1 1 d . . . . .
C37 C 0.00142(9) 0.15852(9) 0.13012(9) 0.0220(4) Uani 1 1 d . . . . .
C38 C 0.01792(9) 0.09774(9) 0.14570(9) 0.0227(4) Uani 1 1 d . . . . .
C39 C 0.02572(10) 0.02289(10) 0.21731(12) 0.0340(5) Uani 1 1 d . . . . .
H39 H 0.020394 0.009368 0.254980 0.041 Uiso 1 1 calc R . . . .
C40 C 0.04917(11) -0.01708(10) 0.18232(14) 0.0409(6) Uani 1 1 d . . . . .
H40 H 0.060488 -0.056350 0.196720 0.049 Uiso 1 1 calc R . . . .
C41 C 0.05542(11) 0.00154(10) 0.12707(13) 0.0384(6) Uani 1 1 d . . . . .
H41 H 0.070237 -0.025221 0.102402 0.046 Uiso 1 1 calc R . . . .
C42 C 0.03997(10) 0.06012(10) 0.10686(11) 0.0283(5) Uani 1 1 d . . . . .
C43 C 0.04381(10) 0.08499(11) 0.05051(11) 0.0317(5) Uani 1 1 d . . . . .
C44 C 0.02942(10) 0.14263(11) 0.03588(10) 0.0318(5) Uani 1 1 d . . . . .
H44 H 0.033298 0.158127 -0.001660 0.038 Uiso 1 1 calc R . . . .
C45 C 0.00883(10) 0.17997(10) 0.07538(10) 0.0280(4) Uani 1 1 d . . . . .
H45 H -0.000145 0.220451 0.064478 0.034 Uiso 1 1 calc R . . . .
C46 C -0.12470(9) 0.26073(9) 0.26682(10) 0.0238(4) Uani 1 1 d . . . . .
C47 C -0.10511(9) 0.24271(9) 0.33066(9) 0.0231(4) Uani 1 1 d . . . . .
C48 C -0.05888(10) 0.16921(10) 0.40041(10) 0.0298(5) Uani 1 1 d . . . . .
H48 H -0.040062 0.131078 0.408671 0.036 Uiso 1 1 calc R . . . .
C49 C -0.06567(11) 0.20249(11) 0.45005(11) 0.0361(5) Uani 1 1 d . . . . .
H49 H -0.052369 0.186835 0.490848 0.043 Uiso 1 1 calc R . . . .
C50 C -0.09165(11) 0.25765(11) 0.43895(11) 0.0354(5) Uani 1 1 d . . . . .
H50 H -0.095671 0.281115 0.472272 0.042 Uiso 1 1 calc R . . . .
C51 C -0.11254(10) 0.27988(9) 0.37813(10) 0.0272(5) Uani 1 1 d . . . . .
C52 C -0.14028(11) 0.33636(10) 0.36075(12) 0.0345(5) Uani 1 1 d . . . . .
C53 C -0.15974(11) 0.35368(9) 0.30049(13) 0.0342(5) Uani 1 1 d . . . . .
H53 H -0.178632 0.391560 0.289985 0.041 Uiso 1 1 calc R . . . .
C54 C -0.15237(10) 0.31637(9) 0.25330(11) 0.0290(5) Uani 1 1 d . . . . .
H54 H -0.166551 0.329505 0.211565 0.035 Uiso 1 1 calc R . . . .
C55 C 0.07168(10) 0.16309(10) 0.37430(10) 0.0255(4) Uani 1 1 d . . . . .
C56 C 0.06437(9) 0.22537(9) 0.35928(9) 0.0230(4) Uani 1 1 d . . . . .
C57 C 0.01717(10) 0.29475(9) 0.28497(10) 0.0244(4) Uani 1 1 d . . . . .
H57 H -0.010025 0.303936 0.244921 0.029 Uiso 1 1 calc R . . . .
C58 C 0.04738(10) 0.34178(10) 0.32342(11) 0.0303(5) Uani 1 1 d . . . . .
H58 H 0.041140 0.381638 0.309159 0.036 Uiso 1 1 calc R . . . .
C59 C 0.08566(10) 0.32938(10) 0.38132(11) 0.0307(5) Uani 1 1 d . . . . .
H59 H 0.105717 0.360748 0.408041 0.037 Uiso 1 1 calc R . . . .
C60 C 0.09556(9) 0.26985(10) 0.40168(10) 0.0268(4) Uani 1 1 d . . . . .
C61 C 0.13451(10) 0.25070(11) 0.46048(10) 0.0318(5) Uani 1 1 d . . . . .
C62 C 0.14197(10) 0.19217(12) 0.47493(10) 0.0361(5) Uani 1 1 d . . . . .
H62 H 0.168531 0.180742 0.514547 0.043 Uiso 1 1 calc R . . . .
C63 C 0.11147(11) 0.14815(11) 0.43288(11) 0.0339(5) Uani 1 1 d . . . . .
H63 H 0.117942 0.107527 0.444354 0.041 Uiso 1 1 calc R . . . .
C64 C -0.11602(9) 0.02737(9) 0.23559(10) 0.0243(4) Uani 1 1 d . . . . .
C65 C -0.14245(9) 0.04732(9) 0.17340(9) 0.0219(4) Uani 1 1 d . . . . .
N10 N -0.12709(8) 0.10386(7) 0.16160(8) 0.0213(3) Uani 1 1 d . . . . .
C67 C -0.15061(10) 0.12528(10) 0.10491(10) 0.0263(4) Uani 1 1 d . . . . .
H67 H -0.139401 0.164370 0.096671 0.032 Uiso 1 1 calc R . . . .
C68 C -0.19142(11) 0.09268(10) 0.05643(10) 0.0319(5) Uani 1 1 d . . . . .
H68 H -0.208193 0.109944 0.016603 0.038 Uiso 1 1 calc R . . . .
C69 C -0.20668(11) 0.03596(10) 0.06719(11) 0.0323(5) Uani 1 1 d . . . . .
H69 H -0.233980 0.013397 0.034653 0.039 Uiso 1 1 calc R . . . .
C70 C -0.18212(10) 0.01088(9) 0.12628(10) 0.0268(4) Uani 1 1 d . . . . .
C71 C -0.19325(11) -0.04754(10) 0.14347(12) 0.0331(5) Uani 1 1 d . . . . .
C72 C -0.16746(11) -0.06766(10) 0.20231(12) 0.0380(6) Uani 1 1 d . . . . .
H72 H -0.175378 -0.107228 0.212327 0.046 Uiso 1 1 calc R . . . .
C73 C -0.12925(11) -0.03069(10) 0.24846(11) 0.0333(5) Uani 1 1 d . . . . .
H73 H -0.112116 -0.045661 0.289273 0.040 Uiso 1 1 calc R . . . .
N8 N 0.21035(8) 0.33360(9) 0.76372(8) 0.0280(4) Uani 1 1 d . . . . .
C74 C 0.15294(9) 0.29643(10) 0.73221(11) 0.0293(5) Uani 1 1 d . . . . .
H74A H 0.136568 0.280126 0.764652 0.035 Uiso 1 1 calc R . . . .
H74B H 0.120477 0.323196 0.706177 0.035 Uiso 1 1 calc R . . . .
C75 C 0.16140(10) 0.24534(10) 0.69218(11) 0.0313(5) Uani 1 1 d . . . . .
H75A H 0.199261 0.222427 0.714335 0.038 Uiso 1 1 calc R . . . .
H75B H 0.167023 0.260934 0.653496 0.038 Uiso 1 1 calc R . . . .
C76 C 0.10429(10) 0.20498(10) 0.67688(11) 0.0303(5) Uani 1 1 d . . . . .
H76A H 0.105655 0.181285 0.713976 0.036 Uiso 1 1 calc R . . . .
H76B H 0.066149 0.229871 0.666603 0.036 Uiso 1 1 calc R . . . .
C77 C 0.09979(13) 0.16304(12) 0.62338(13) 0.0445(6) Uani 1 1 d . . . . .
H77A H 0.092991 0.186018 0.585244 0.067 Uiso 1 1 calc GR . . . .
H77B H 0.064737 0.135641 0.618632 0.067 Uiso 1 1 calc GR . . . .
H77C H 0.138745 0.140378 0.631709 0.067 Uiso 1 1 calc GR . . . .
C78 C 0.24480(10) 0.35147(9) 0.71853(10) 0.0273(4) Uani 1 1 d . . . . .
H78A H 0.284766 0.370245 0.742415 0.033 Uiso 1 1 calc R . . . .
H78B H 0.255320 0.314794 0.699835 0.033 Uiso 1 1 calc R . . . .
C79 C 0.21179(10) 0.39318(10) 0.66656(11) 0.0314(5) Uani 1 1 d . . . . .
H79A H 0.202969 0.431493 0.683572 0.038 Uiso 1 1 calc R . . . .
H79B H 0.171645 0.375657 0.641355 0.038 Uiso 1 1 calc R . . . .
C80 C 0.25467(10) 0.40283(10) 0.62703(10) 0.0299(5) Uani 1 1 d . . . . .
H80A H 0.297297 0.411624 0.654570 0.036 Uiso 1 1 calc R . . . .
H80B H 0.256855 0.365511 0.604750 0.036 Uiso 1 1 calc R . . . .
C81 C 0.23427(13) 0.45265(13) 0.58018(13) 0.0523(7) Uani 1 1 d . . . . .
H81A H 0.195442 0.441335 0.548404 0.079 Uiso 1 1 calc GR . . . .
H81B H 0.266981 0.459968 0.560776 0.079 Uiso 1 1 calc GR . . . .
H81C H 0.227227 0.488817 0.601089 0.079 Uiso 1 1 calc GR . . . .
C82 C 0.25697(10) 0.29838(12) 0.81431(11) 0.0341(5) Uani 1 1 d . . . . .
H82A H 0.295815 0.322046 0.829595 0.041 Uiso 1 1 calc R . . . .
H82B H 0.267516 0.261652 0.795725 0.041 Uiso 1 1 calc R . . . .
C83 C 0.23583(12) 0.28098(14) 0.86969(12) 0.0480(7) Uani 1 1 d . . . . .
H83A H 0.223065 0.317019 0.887692 0.058 Uiso 1 1 calc R . . . .
H83B H 0.199134 0.254319 0.855833 0.058 Uiso 1 1 calc R . . . .
C84 C 0.28829(12) 0.24966(12) 0.91886(11) 0.0397(6) Uani 1 1 d . . . . .
H84A H 0.301213 0.214263 0.899981 0.048 Uiso 1 1 calc R . . . .
H84B H 0.271686 0.235596 0.952032 0.048 Uiso 1 1 calc R . . . .
C85 C 0.34611(13) 0.28793(12) 0.94805(12) 0.0446(6) Uani 1 1 d . . . . .
H85A H 0.367418 0.296202 0.917226 0.067 Uiso 1 1 calc GR . . . .
H85B H 0.374606 0.266693 0.983128 0.067 Uiso 1 1 calc GR . . . .
H85C H 0.333333 0.325412 0.962502 0.067 Uiso 1 1 calc GR . . . .
C86 C 0.18672(11) 0.38803(11) 0.78943(12) 0.0369(6) Uani 1 1 d . . . . .
H86A H 0.162895 0.374565 0.817094 0.044 Uiso 1 1 calc R . . . .
H86B H 0.157352 0.409780 0.754627 0.044 Uiso 1 1 calc R . . . .
C87 C 0.23740(12) 0.43094(13) 0.82515(14) 0.0487(7) Uani 1 1 d D . . . .
H87A H 0.266621 0.439583 0.801324 0.058 Uiso 0.612(7) 1 calc R . P A 1
H87B H 0.261455 0.413431 0.865391 0.058 Uiso 0.612(7) 1 calc R . P A 1
H87C H 0.273264 0.407683 0.851140 0.058 Uiso 0.388(7) 1 calc R . P A 2
H87D H 0.252225 0.453959 0.795246 0.058 Uiso 0.388(7) 1 calc R . P A 2
C88 C 0.2030(3) 0.4911(2) 0.8358(3) 0.0406(13) Uani 0.612(7) 1 d D . P A 1
H88A H 0.234993 0.521555 0.854386 0.049 Uiso 0.612(7) 1 calc R . P A 1
H88B H 0.176600 0.506213 0.795315 0.049 Uiso 0.612(7) 1 calc R . P A 1
C89 C 0.1633(2) 0.48184(19) 0.8768(2) 0.0438(14) Uani 0.612(7) 1 d . . P A 1
H89A H 0.127833 0.456220 0.855916 0.066 Uiso 0.612(7) 1 calc GR . P A 1
H89B H 0.147730 0.520254 0.886095 0.066 Uiso 0.612(7) 1 calc GR . P A 1
H89C H 0.188159 0.462965 0.915386 0.066 Uiso 0.612(7) 1 calc GR . P A 1
N9 N 0.71530(9) 0.13128(11) 1.25526(11) 0.0458(6) Uani 1 1 d . . . . .
C90 C 0.66543(12) 0.08716(12) 1.22390(13) 0.0430(6) Uani 1 1 d . . . . .
H90A H 0.626895 0.109160 1.201806 0.052 Uiso 1 1 calc R . . . .
H90B H 0.655961 0.062552 1.256013 0.052 Uiso 1 1 calc R . . . .
C91 C 0.68206(19) 0.04636(13) 1.17835(18) 0.0724(11) Uani 1 1 d . . . . .
H91A H 0.691589 0.070382 1.145869 0.087 Uiso 1 1 calc R . . . .
H91B H 0.719899 0.023222 1.200065 0.087 Uiso 1 1 calc R . . . .
C92 C 0.6300(2) 0.00523(15) 1.14939(19) 0.0858(12) Uani 1 1 d . U . . .
H92A H 0.644505 -0.025522 1.125835 0.103 Uiso 0.740(6) 1 calc R . P B 1
H92B H 0.616841 -0.014958 1.182097 0.103 Uiso 0.740(6) 1 calc R . P B 1
H92C H 0.593103 0.024091 1.156808 0.103 Uiso 0.260(6) 1 calc R . P B 2
H92D H 0.639135 -0.030291 1.176360 0.103 Uiso 0.260(6) 1 calc R . P B 2
C93 C 0.5823(2) 0.0331(3) 1.1124(3) 0.090(2) Uani 0.740(6) 1 d . U P B 1
H93A H 0.562087 0.057214 1.136724 0.136 Uiso 0.740(6) 1 calc GR . P B 1
H93B H 0.552222 0.004180 1.087770 0.136 Uiso 0.740(6) 1 calc GR . P B 1
H93C H 0.596568 0.058944 1.084701 0.136 Uiso 0.740(6) 1 calc GR . P B 1
C94 C 0.77347(12) 0.10082(16) 1.29652(15) 0.0628(10) Uani 1 1 d . . . . .
H94A H 0.790372 0.074971 1.270200 0.075 Uiso 1 1 calc R . . . .
H94B H 0.805239 0.131748 1.314237 0.075 Uiso 1 1 calc R . . . .
C95 C 0.76594(12) 0.06374(12) 1.34908(13) 0.0424(6) Uani 1 1 d . . . . .
H95A H 0.736526 0.030708 1.332370 0.051 Uiso 1 1 calc R . . . .
H95B H 0.748342 0.088440 1.375744 0.051 Uiso 1 1 calc R . . . .
C96 C 0.82884(14) 0.03889(18) 1.38705(16) 0.0722(11) Uani 1 1 d . . . . .
H96A H 0.847117 0.016772 1.359099 0.087 Uiso 1 1 calc R . . . .
H96B H 0.857145 0.072487 1.404600 0.087 Uiso 1 1 calc R . . . .
C97 C 0.82679(15) -0.00117(15) 1.43850(15) 0.0630(9) Uani 1 1 d . . . . .
H97A H 0.797724 -0.033916 1.422006 0.094 Uiso 1 1 calc GR . . . .
H97B H 0.812636 0.021210 1.468714 0.094 Uiso 1 1 calc GR . . . .
H97C H 0.868669 -0.017184 1.458665 0.094 Uiso 1 1 calc GR . . . .
C98 C 0.73676(12) 0.16730(14) 1.20871(15) 0.0549(8) Uani 1 1 d . . . . .
H98A H 0.767012 0.197510 1.231744 0.066 Uiso 1 1 calc R . . . .
H98B H 0.759484 0.140344 1.188635 0.066 Uiso 1 1 calc R . . . .
C99 C 0.68623(12) 0.19879(12) 1.15830(14) 0.0457(7) Uani 1 1 d . . . . .
H99A H 0.654151 0.169861 1.135702 0.055 Uiso 1 1 calc R . . . .
H99B H 0.665610 0.229158 1.176867 0.055 Uiso 1 1 calc R . . . .
C100 C 0.71589(13) 0.22803(13) 1.11412(15) 0.0523(7) Uani 1 1 d . . . . .
H10A H 0.739333 0.197656 1.098753 0.063 Uiso 1 1 calc R . . . .
H10B H 0.746253 0.258230 1.136987 0.063 Uiso 1 1 calc R . . . .
C101 C 0.66897(13) 0.25754(12) 1.05922(14) 0.0499(7) Uani 1 1 d . . . . .
H10C H 0.691257 0.278619 1.034620 0.075 Uiso 1 1 calc GR . . . .
H10D H 0.643615 0.285829 1.074005 0.075 Uiso 1 1 calc GR . . . .
H10E H 0.641721 0.227254 1.033585 0.075 Uiso 1 1 calc GR . . . .
C102 C 0.68634(12) 0.17156(14) 1.29267(15) 0.0539(8) Uani 1 1 d . U . . .
H10F H 0.653870 0.195835 1.263172 0.065 Uiso 0.568(8) 1 calc R . P C 1
H10G H 0.664725 0.146015 1.315160 0.065 Uiso 0.568(8) 1 calc R . P C 1
H10H H 0.684080 0.150641 1.330254 0.065 Uiso 0.432(8) 1 calc R . P C 2
H10I H 0.643394 0.182804 1.267768 0.065 Uiso 0.432(8) 1 calc R . P C 2
C103 C 0.7282(3) 0.2129(2) 1.3386(3) 0.0461(14) Uani 0.568(8) 1 d . U P C 1
H10J H 0.741776 0.245430 1.316407 0.055 Uiso 0.568(8) 1 calc R . P C 1
H10K H 0.766007 0.191071 1.363072 0.055 Uiso 0.568(8) 1 calc R . P C 1
C104 C 0.6943(3) 0.2400(4) 1.3837(3) 0.0510(18) Uani 0.568(8) 1 d . U P C 1
H10L H 0.653910 0.257455 1.359023 0.061 Uiso 0.568(8) 1 calc R . P C 1
H10M H 0.685293 0.207838 1.409462 0.061 Uiso 0.568(8) 1 calc R . P C 1
C105 C 0.7328(3) 0.2866(3) 1.4247(3) 0.066(2) Uani 0.568(8) 1 d . U P C 1
H10N H 0.772350 0.269175 1.450055 0.099 Uiso 0.568(8) 1 calc GR . P C 1
H10O H 0.709939 0.302428 1.451725 0.099 Uiso 0.568(8) 1 calc GR . P C 1
H10P H 0.741362 0.318708 1.399407 0.099 Uiso 0.568(8) 1 calc GR . P C 1
C88A C 0.2173(4) 0.4722(4) 0.8645(4) 0.046(2) Uani 0.388(7) 1 d D . P A 2
H88C H 0.253242 0.494797 0.891438 0.056 Uiso 0.388(7) 1 calc R . P A 2
H88D H 0.196077 0.451170 0.890660 0.056 Uiso 0.388(7) 1 calc R . P A 2
C89A C 0.1721(5) 0.5130(5) 0.8182(6) 0.094(5) Uani 0.388(7) 1 d . . P A 2
H89D H 0.194569 0.534168 0.793761 0.141 Uiso 0.388(7) 1 calc GR . P A 2
H89E H 0.154314 0.541846 0.840430 0.141 Uiso 0.388(7) 1 calc GR . P A 2
H89F H 0.138402 0.489329 0.790568 0.141 Uiso 0.388(7) 1 calc GR . P A 2
C93A C 0.6052(7) -0.0196(5) 1.0854(6) 0.074(5) Uani 0.260(6) 1 d . U P B 2
H93D H 0.591771 0.013032 1.055717 0.111 Uiso 0.260(6) 1 calc GR . P B 2
H93E H 0.569453 -0.045518 1.082889 0.111 Uiso 0.260(6) 1 calc GR . P B 2
H93F H 0.638062 -0.042486 1.075737 0.111 Uiso 0.260(6) 1 calc GR . P B 2
C1A C 0.7294(4) 0.2302(5) 1.3117(4) 0.074(3) Uani 0.432(8) 1 d . U P C 2
H1AA H 0.773295 0.218515 1.332795 0.089 Uiso 0.432(8) 1 calc R . P C 2
H1AB H 0.728273 0.253012 1.274168 0.089 Uiso 0.432(8) 1 calc R . P C 2
C1B C 0.7060(3) 0.2675(3) 1.3535(4) 0.058(2) Uani 0.432(8) 1 d . U P C 2
H1BA H 0.726982 0.306651 1.358594 0.070 Uiso 0.432(8) 1 calc R . P C 2
H1BB H 0.660533 0.274143 1.334563 0.070 Uiso 0.432(8) 1 calc R . P C 2
C1C C 0.7169(8) 0.2406(7) 1.4135(6) 0.120(6) Uani 0.432(8) 1 d . U P C 2
H1CA H 0.709759 0.197650 1.408649 0.181 Uiso 0.432(8) 1 calc GR . P C 2
H1CB H 0.688163 0.257692 1.433822 0.181 Uiso 0.432(8) 1 calc GR . P C 2
H1CC H 0.760129 0.248008 1.438878 0.181 Uiso 0.432(8) 1 calc GR . P C 2

loop_
_atom_site_aniso_label
_atom_site_aniso_U_11
_atom_site_aniso_U_22
_atom_site_aniso_U_33
_atom_site_aniso_U_23
_atom_site_aniso_U_13
_atom_site_aniso_U_12
Ho1 0.01853(5) 0.02148(4) 0.01826(4) -0.00149(3) 0.00721(3) -0.00037(3)
Cl1 0.0454(4) 0.0349(3) 0.0428(3) -0.0152(3) 0.0114(3) -0.0121(3)
Cl2 0.0359(3) 0.0312(3) 0.0799(5) -0.0170(3) 0.0206(3) -0.0118(3)
Cl3 0.0628(5) 0.0533(4) 0.0415(4) -0.0259(3) 0.0103(3) 0.0053(3)
Cl4 0.0493(4) 0.0382(3) 0.0761(5) -0.0173(3) 0.0156(4) 0.0155(3)
O1 0.0259(8) 0.0211(7) 0.0247(7) 0.0003(6) 0.0037(6) -0.0007(6)
O2 0.0264(8) 0.0251(7) 0.0247(7) -0.0023(6) 0.0104(6) -0.0041(6)
O3 0.0317(8) 0.0329(8) 0.0253(8) -0.0029(6) 0.0157(6) -0.0030(6)
O4 0.0242(7) 0.0257(7) 0.0233(7) -0.0016(6) 0.0046(6) 0.0007(6)
N1 0.0193(8) 0.0259(8) 0.0223(8) 0.0036(7) 0.0085(7) 0.0001(7)
N2 0.0185(8) 0.0258(8) 0.0251(9) -0.0041(7) 0.0080(7) 0.0030(7)
N3 0.0193(8) 0.0317(9) 0.0239(9) -0.0042(7) 0.0077(7) 0.0012(7)
N4 0.0202(8) 0.0215(8) 0.0242(8) 0.0006(7) 0.0084(7) -0.0006(7)
C1 0.0188(10) 0.0243(9) 0.0219(10) -0.0011(8) 0.0085(8) 0.0004(8)
C2 0.0185(9) 0.0233(9) 0.0219(9) -0.0012(8) 0.0099(8) 0.0013(8)
C3 0.0230(11) 0.0345(11) 0.0292(11) 0.0088(9) 0.0082(9) 0.0002(9)
C4 0.0309(12) 0.0292(11) 0.0427(14) 0.0114(10) 0.0130(10) -0.0001(10)
C5 0.0293(12) 0.0264(10) 0.0412(13) -0.0006(10) 0.0143(10) -0.0042(9)
C6 0.0230(10) 0.0245(10) 0.0298(11) -0.0034(8) 0.0134(9) -0.0004(8)
C7 0.0260(11) 0.0264(10) 0.0325(12) -0.0120(9) 0.0106(9) -0.0074(9)
C8 0.0266(11) 0.0366(12) 0.0224(10) -0.0051(9) 0.0072(8) -0.0021(9)
C9 0.0278(11) 0.0285(10) 0.0243(10) 0.0010(8) 0.0074(9) 0.0003(9)
C10 0.0214(10) 0.0230(9) 0.0305(11) -0.0029(8) 0.0137(8) 0.0022(8)
C11 0.0183(10) 0.0213(9) 0.0305(11) -0.0054(8) 0.0096(8) 0.0020(8)
C12 0.0226(11) 0.0365(12) 0.0273(11) -0.0036(9) 0.0078(9) 0.0045(9)
C13 0.0274(12) 0.0439(13) 0.0295(12) -0.0103(10) 0.0017(9) 0.0067(10)
C14 0.0232(11) 0.0332(12) 0.0432(14) -0.0147(10) 0.0055(10) 0.0007(9)
C15 0.0208(11) 0.0253(10) 0.0402(13) -0.0101(9) 0.0099(9) 0.0031(8)
C16 0.0246(12) 0.0219(10) 0.0587(17) -0.0119(10) 0.0188(11) -0.0042(9)
C17 0.0386(14) 0.0234(10) 0.0539(16) -0.0004(10) 0.0262(12) -0.0014(9)
C18 0.0341(13) 0.0282(11) 0.0383(13) 0.0005(10) 0.0180(10) -0.0001(9)
C19 0.0187(10) 0.0365(11) 0.0285(11) -0.0084(9) 0.0120(8) -0.0056(9)
C20 0.0154(9) 0.0318(11) 0.0273(10) -0.0085(9) 0.0076(8) -0.0025(8)
C21 0.0260(11) 0.0329(11) 0.0280(11) -0.0033(9) 0.0071(9) 0.0041(9)
C22 0.0332(13) 0.0334(12) 0.0390(13) -0.0028(10) 0.0093(10) 0.0091(10)
C23 0.0307(13) 0.0321(12) 0.0439(14) -0.0113(10) 0.0095(10) 0.0060(10)
C24 0.0224(11) 0.0378(12) 0.0315(12) -0.0132(10) 0.0094(9) 0.0003(9)
C25 0.0316(13) 0.0447(14) 0.0338(13) -0.0191(11) 0.0104(10) -0.0011(10)
C26 0.0322(13) 0.0580(16) 0.0275(12) -0.0138(11) 0.0122(10) -0.0047(11)
C27 0.0346(13) 0.0444(13) 0.0289(12) -0.0053(10) 0.0169(10) -0.0043(10)
C28 0.0181(10) 0.0221(9) 0.0296(11) 0.0000(8) 0.0044(8) -0.0039(8)
C29 0.0187(10) 0.0205(9) 0.0299(11) -0.0026(8) 0.0099(8) -0.0034(8)
C30 0.0291(11) 0.0280(10) 0.0276(11) 0.0008(9) 0.0130(9) 0.0002(9)
C31 0.0399(13) 0.0371(12) 0.0286(11) -0.0038(10) 0.0186(10) -0.0015(10)
C32 0.0364(13) 0.0320(12) 0.0412(13) -0.0104(10) 0.0222(11) -0.0023(10)
C33 0.0226(11) 0.0236(10) 0.0380(12) -0.0059(9) 0.0127(9) -0.0032(8)
C34 0.0269(12) 0.0235(10) 0.0534(15) -0.0082(10) 0.0122(11) 0.0024(9)
C35 0.0273(12) 0.0239(10) 0.0504(15) 0.0013(10) 0.0021(10) 0.0033(9)
C36 0.0277(12) 0.0245(10) 0.0369(13) 0.0020(9) 0.0015(9) -0.0022(9)
Ho2 0.01928(5) 0.01997(4) 0.01733(4) 0.00007(3) 0.00582(3) -0.00001(3)
Cl5 0.0401(3) 0.0610(4) 0.0529(4) -0.0317(3) 0.0293(3) -0.0148(3)
Cl6 0.0892(6) 0.0350(3) 0.0685(5) -0.0202(3) 0.0577(4) -0.0124(3)
Cl7 0.0301(3) 0.0683(4) 0.0322(3) -0.0236(3) 0.0026(2) -0.0038(3)
Cl8 0.0542(4) 0.0363(3) 0.0624(4) -0.0171(3) 0.0133(3) -0.0200(3)
O5 0.0271(8) 0.0204(6) 0.0217(7) -0.0018(5) 0.0108(6) -0.0018(6)
O6 0.0265(8) 0.0270(7) 0.0211(7) -0.0013(6) 0.0059(6) 0.0060(6)
O7 0.0246(8) 0.0276(7) 0.0273(8) 0.0018(6) 0.0008(6) -0.0006(6)
O8 0.0278(8) 0.0252(7) 0.0236(7) 0.0035(6) 0.0095(6) -0.0014(6)
N5 0.0204(9) 0.0234(8) 0.0303(9) -0.0015(7) 0.0101(7) -0.0007(7)
N6 0.0228(9) 0.0296(9) 0.0230(9) -0.0003(7) 0.0096(7) -0.0032(7)
N7 0.0192(8) 0.0282(9) 0.0189(8) -0.0002(7) 0.0087(6) -0.0002(7)
C37 0.0187(10) 0.0266(10) 0.0207(9) -0.0047(8) 0.0058(7) -0.0055(8)
C38 0.0181(10) 0.0251(10) 0.0254(10) -0.0057(8) 0.0075(8) -0.0029(8)
C39 0.0267(12) 0.0284(11) 0.0513(15) 0.0054(10) 0.0182(11) 0.0044(9)
C40 0.0340(14) 0.0246(11) 0.0695(19) 0.0007(12) 0.0240(13) 0.0039(10)
C41 0.0283(12) 0.0303(12) 0.0612(17) -0.0150(12) 0.0204(12) -0.0031(10)
C42 0.0189(10) 0.0296(11) 0.0382(12) -0.0116(9) 0.0112(9) -0.0058(8)
C43 0.0226(11) 0.0435(13) 0.0336(12) -0.0192(10) 0.0151(9) -0.0097(10)
C44 0.0265(11) 0.0481(14) 0.0230(11) -0.0078(10) 0.0108(9) -0.0101(10)
C45 0.0279(11) 0.0324(11) 0.0240(10) -0.0010(9) 0.0083(9) -0.0054(9)
C46 0.0183(10) 0.0273(10) 0.0270(10) -0.0019(8) 0.0088(8) -0.0033(8)
C47 0.0203(10) 0.0267(10) 0.0247(10) -0.0034(8) 0.0104(8) -0.0060(8)
C48 0.0289(12) 0.0366(12) 0.0258(11) 0.0031(9) 0.0114(9) -0.0033(10)
C49 0.0402(14) 0.0476(14) 0.0236(11) -0.0003(10) 0.0145(10) -0.0099(11)
C50 0.0413(14) 0.0420(13) 0.0303(12) -0.0107(10) 0.0219(10) -0.0152(11)
C51 0.0262(11) 0.0306(11) 0.0304(11) -0.0093(9) 0.0168(9) -0.0130(9)
C52 0.0401(14) 0.0280(11) 0.0469(14) -0.0142(10) 0.0303(12) -0.0102(10)
C53 0.0341(13) 0.0244(11) 0.0520(15) -0.0033(10) 0.0247(12) 0.0008(9)
C54 0.0264(11) 0.0270(10) 0.0348(12) 0.0021(9) 0.0112(9) 0.0037(9)
C55 0.0202(10) 0.0342(11) 0.0221(10) 0.0009(9) 0.0065(8) -0.0006(9)
C56 0.0182(10) 0.0331(11) 0.0192(9) -0.0028(8) 0.0078(8) -0.0004(8)
C57 0.0220(10) 0.0288(10) 0.0243(10) -0.0008(8) 0.0101(8) -0.0010(8)
C58 0.0287(12) 0.0272(10) 0.0377(13) -0.0062(9) 0.0139(10) -0.0018(9)
C59 0.0226(11) 0.0353(12) 0.0359(12) -0.0148(10) 0.0117(9) -0.0044(9)
C60 0.0191(10) 0.0382(12) 0.0260(10) -0.0094(9) 0.0111(8) -0.0028(9)
C61 0.0223(11) 0.0518(14) 0.0210(10) -0.0100(10) 0.0059(8) -0.0036(10)
C62 0.0246(12) 0.0611(16) 0.0200(10) 0.0025(11) 0.0032(9) -0.0014(11)
C63 0.0261(12) 0.0455(14) 0.0271(11) 0.0071(10) 0.0036(9) -0.0007(10)
C64 0.0226(10) 0.0243(10) 0.0286(11) 0.0034(8) 0.0118(8) 0.0013(8)
C65 0.0186(10) 0.0214(9) 0.0285(10) -0.0004(8) 0.0111(8) 0.0010(8)
N10 0.0201(8) 0.0214(8) 0.0232(8) -0.0009(7) 0.0081(7) -0.0003(7)
C67 0.0268(11) 0.0277(10) 0.0255(10) 0.0023(9) 0.0098(9) -0.0010(9)
C68 0.0331(12) 0.0385(12) 0.0234(11) -0.0028(9) 0.0075(9) -0.0027(10)
C69 0.0311(12) 0.0364(12) 0.0289(11) -0.0097(10) 0.0085(9) -0.0057(10)
C70 0.0234(11) 0.0253(10) 0.0338(12) -0.0055(9) 0.0121(9) -0.0032(8)
C71 0.0319(12) 0.0248(10) 0.0452(14) -0.0101(10) 0.0156(11) -0.0068(9)
C72 0.0381(14) 0.0239(11) 0.0557(16) 0.0031(11) 0.0198(12) -0.0047(10)
C73 0.0347(13) 0.0283(11) 0.0382(13) 0.0070(10) 0.0131(10) -0.0030(10)
N8 0.0182(9) 0.0371(10) 0.0313(10) -0.0044(8) 0.0115(7) -0.0010(7)
C74 0.0162(10) 0.0361(12) 0.0362(12) -0.0042(10) 0.0089(9) -0.0008(9)
C75 0.0251(11) 0.0353(12) 0.0371(12) -0.0031(10) 0.0146(10) 0.0016(9)
C76 0.0276(12) 0.0288(11) 0.0354(12) 0.0025(9) 0.0109(9) 0.0018(9)
C77 0.0413(15) 0.0482(15) 0.0446(15) -0.0121(12) 0.0141(12) -0.0054(12)
C78 0.0178(10) 0.0335(11) 0.0322(11) 0.0007(9) 0.0100(8) 0.0001(8)
C79 0.0249(11) 0.0304(11) 0.0350(12) -0.0007(9) 0.0035(9) 0.0044(9)
C80 0.0276(11) 0.0324(11) 0.0241(11) 0.0017(9) -0.0002(8) -0.0008(9)
C81 0.0441(16) 0.0537(17) 0.0452(16) 0.0172(14) -0.0069(12) -0.0003(13)
C82 0.0221(11) 0.0511(14) 0.0313(12) 0.0048(11) 0.0115(9) -0.0018(10)
C83 0.0337(14) 0.078(2) 0.0393(14) 0.0090(14) 0.0210(12) -0.0039(13)
C84 0.0436(15) 0.0495(15) 0.0307(12) 0.0023(11) 0.0186(11) -0.0091(12)
C85 0.0494(16) 0.0487(15) 0.0332(13) -0.0063(12) 0.0091(12) -0.0053(12)
C86 0.0254(12) 0.0424(13) 0.0462(14) -0.0186(11) 0.0161(11) -0.0043(10)
C87 0.0354(14) 0.0586(17) 0.0596(18) -0.0251(14) 0.0257(13) -0.0176(12)
C88 0.036(3) 0.036(3) 0.049(3) -0.011(2) 0.012(3) -0.011(2)
C89 0.042(3) 0.034(2) 0.059(3) -0.015(2) 0.021(2) -0.0045(18)
N9 0.0231(11) 0.0599(14) 0.0611(15) 0.0148(12) 0.0228(10) 0.0067(10)
C90 0.0359(14) 0.0472(15) 0.0562(17) 0.0053(13) 0.0292(13) 0.0045(12)
C91 0.113(3) 0.0401(16) 0.097(3) 0.0148(17) 0.082(3) 0.0151(18)
C92 0.155(4) 0.0411(17) 0.081(3) -0.0048(17) 0.065(3) 0.007(2)
C93 0.072(4) 0.087(4) 0.102(4) -0.047(3) 0.011(3) -0.013(3)
C94 0.0257(14) 0.097(3) 0.074(2) 0.0399(19) 0.0273(14) 0.0205(15)
C95 0.0337(14) 0.0486(15) 0.0517(16) 0.0019(13) 0.0230(12) 0.0003(11)
C96 0.0352(16) 0.118(3) 0.071(2) 0.046(2) 0.0263(15) 0.0148(17)
C97 0.0513(19) 0.078(2) 0.061(2) 0.0196(18) 0.0182(15) 0.0021(16)
C98 0.0246(13) 0.0639(18) 0.081(2) 0.0283(17) 0.0240(14) 0.0068(13)
C99 0.0294(13) 0.0439(15) 0.0654(19) 0.0069(13) 0.0170(13) 0.0031(11)
C100 0.0371(15) 0.0494(16) 0.074(2) 0.0185(15) 0.0230(14) 0.0079(12)
C101 0.0519(17) 0.0447(15) 0.0552(17) 0.0000(13) 0.0196(14) 0.0098(13)
C102 0.0254(13) 0.070(2) 0.066(2) -0.0133(16) 0.0136(13) 0.0015(13)
C103 0.038(3) 0.047(3) 0.054(3) 0.009(2) 0.015(2) -0.010(2)
C104 0.033(3) 0.061(4) 0.054(4) -0.010(3) 0.005(2) -0.015(2)
C105 0.053(4) 0.073(4) 0.076(4) -0.020(3) 0.025(3) -0.027(3)
C88A 0.045(5) 0.056(6) 0.034(4) -0.022(4) 0.006(4) -0.005(4)
C89A 0.056(6) 0.067(7) 0.119(10) -0.060(7) -0.032(6) 0.028(5)
C93A 0.117(11) 0.052(7) 0.065(7) -0.043(6) 0.045(7) 0.001(7)
C1A 0.069(5) 0.106(6) 0.047(4) -0.002(4) 0.019(4) -0.051(4)
C1B 0.038(4) 0.050(4) 0.076(5) 0.014(3) 0.000(3) -0.011(3)
C1C 0.211(15) 0.093(9) 0.086(8) 0.007(7) 0.088(9) -0.014(10)

loop_
_atom_type_symbol
_atom_type_description
_atom_type_scat_dispersion_real
_atom_type_scat_dispersion_imag
_atom_type_scat_source
C C 0.0033 0.0016 'International Tables Vol C Tables 4.2.6.8 and 6.1.1.4'
H H 0.0000 0.0000 'International Tables Vol C Tables 4.2.6.8 and 6.1.1.4'
Cl Cl 0.1484 0.1585 'International Tables Vol C Tables 4.2.6.8 and 6.1.1.4'
Ho Ho -0.2175 4.6783 'International Tables Vol C Tables 4.2.6.8 and 6.1.1.4'
N N 0.0061 0.0033 'International Tables Vol C Tables 4.2.6.8 and 6.1.1.4'
O O 0.0106 0.0060 'International Tables Vol C Tables 4.2.6.8 and 6.1.1.4'

loop_
_geom_angle_atom_site_label_1
_geom_angle_atom_site_label_2
_geom_angle_atom_site_label_3
_geom_angle
_geom_angle_site_symmetry_1
_geom_angle_site_symmetry_3
_geom_angle_publ_flag
O1 Ho1 O2 82.85(5) . . ?
O1 Ho1 O4 137.59(5) . . ?
O1 Ho1 N1 66.80(5) . . ?
O1 Ho1 N2 141.98(5) . . ?
O1 Ho1 N3 81.37(5) . . ?
O1 Ho1 N4 81.25(5) . . ?
O2 Ho1 N1 140.00(5) . . ?
O2 Ho1 N2 66.01(5) . . ?
O2 Ho1 N3 78.12(5) . . ?
O2 Ho1 N4 76.57(5) . . ?
O3 Ho1 O1 112.89(5) . . ?
O3 Ho1 O2 137.85(5) . . ?
O3 Ho1 O4 81.68(5) . . ?
O3 Ho1 N1 80.05(5) . . ?
O3 Ho1 N2 80.79(5) . . ?
O3 Ho1 N3 66.86(5) . . ?
O3 Ho1 N4 142.08(5) . . ?
O4 Ho1 O2 113.60(5) . . ?
O4 Ho1 N1 77.80(5) . . ?
O4 Ho1 N2 77.55(5) . . ?
O4 Ho1 N3 138.61(5) . . ?
O4 Ho1 N4 66.53(5) . . ?
N1 Ho1 N2 150.62(5) . . ?
N1 Ho1 N3 119.74(5) . . ?
N1 Ho1 N4 73.67(5) . . ?
N3 Ho1 N2 71.63(5) . . ?
N3 Ho1 N4 150.80(5) . . ?
N4 Ho1 N2 110.23(5) . . ?
C1 O1 Ho1 122.70(12) . . ?
C10 O2 Ho1 123.96(12) . . ?
C19 O3 Ho1 120.15(13) . . ?
C28 O4 Ho1 123.56(13) . . ?
C2 N1 Ho1 113.63(12) . . ?
C3 N1 Ho1 127.40(14) . . ?
C3 N1 C2 118.30(18) . . ?
C11 N2 Ho1 113.70(13) . . ?
C12 N2 Ho1 127.26(14) . . ?
C12 N2 C11 118.63(18) . . ?
C20 N3 Ho1 111.38(13) . . ?
C21 N3 Ho1 127.75(14) . . ?
C21 N3 C20 118.58(18) . . ?
C29 N4 Ho1 114.14(12) . . ?
C30 N4 Ho1 126.88(14) . . ?
C30 N4 C29 118.76(17) . . ?
O1 C1 C2 118.84(18) . . ?
O1 C1 C9 124.24(18) . . ?
C9 C1 C2 116.92(18) . . ?
N1 C2 C1 115.53(17) . . ?
N1 C2 C6 122.30(18) . . ?
C6 C2 C1 122.16(18) . . ?
N1 C3 C4 123.0(2) . . ?
C5 C4 C3 119.2(2) . . ?
C4 C5 C6 120.1(2) . . ?
C2 C6 C7 117.38(19) . . ?
C5 C6 C2 117.0(2) . . ?
C5 C6 C7 125.61(19) . . ?
C6 C7 Cl1 119.09(17) . . ?
C8 C7 Cl1 120.08(17) . . ?
C8 C7 C6 120.82(19) . . ?
C7 C8 C9 121.5(2) . . ?
C1 C9 C8 121.1(2) . . ?
O2 C10 C11 118.75(18) . . ?
O2 C10 C18 124.1(2) . . ?
C18 C10 C11 117.11(19) . . ?
N2 C11 C10 115.94(18) . . ?
N2 C11 C15 122.34(19) . . ?
C15 C11 C10 121.72(19) . . ?
N2 C12 C13 122.5(2) . . ?
C14 C13 C12 119.7(2) . . ?
C13 C14 C15 120.2(2) . . ?
C14 C15 C11 116.7(2) . . ?
C14 C15 C16 126.1(2) . . ?
C16 C15 C11 117.2(2) . . ?
C15 C16 Cl2 119.2(2) . . ?
C17 C16 Cl2 119.34(18) . . ?
C17 C16 C15 121.4(2) . . ?
C16 C17 C18 121.2(2) . . ?
C10 C18 C17 121.3(2) . . ?
O3 C19 C20 118.71(19) . . ?
O3 C19 C27 123.9(2) . . ?
C27 C19 C20 117.4(2) . . ?
N3 C20 C19 116.10(18) . . ?
N3 C20 C24 122.0(2) . . ?
C24 C20 C19 121.84(19) . . ?
N3 C21 C22 123.4(2) . . ?
C23 C22 C21 118.5(2) . . ?
C22 C23 C24 120.3(2) . . ?
C23 C24 C20 117.0(2) . . ?
C23 C24 C25 125.7(2) . . ?
C25 C24 C20 117.3(2) . . ?
C24 C25 Cl3 119.5(2) . . ?
C26 C25 Cl3 119.26(18) . . ?
C26 C25 C24 121.3(2) . . ?
C25 C26 C27 120.9(2) . . ?
C19 C27 C26 121.2(2) . . ?
O4 C28 C29 118.62(18) . . ?
O4 C28 C36 124.0(2) . . ?
C36 C28 C29 117.37(19) . . ?
N4 C29 C28 115.99(17) . . ?
N4 C29 C33 122.32(19) . . ?
C33 C29 C28 121.69(19) . . ?
N4 C30 C31 122.5(2) . . ?
C32 C31 C30 119.4(2) . . ?
C31 C32 C33 120.2(2) . . ?
C32 C33 C29 116.8(2) . . ?
C32 C33 C34 126.0(2) . . ?
C34 C33 C29 117.2(2) . . ?
C33 C34 Cl4 119.67(19) . . ?
C35 C34 Cl4 118.94(18) . . ?
C35 C34 C33 121.4(2) . . ?
C34 C35 C36 120.9(2) . . ?
C28 C36 C35 121.4(2) . . ?
O5 Ho2 N5 67.21(5) . . ?
O5 Ho2 N6 137.86(5) . . ?
O5 Ho2 N7 79.02(5) . . ?
O5 Ho2 N10 79.17(5) . . ?
O6 Ho2 O5 80.57(5) . . ?
O6 Ho2 O7 138.30(5) . . ?
O6 Ho2 O8 113.17(5) . . ?
O6 Ho2 N5 140.04(5) . . ?
O6 Ho2 N6 66.44(5) . . ?
O6 Ho2 N7 80.49(5) . . ?
O6 Ho2 N10 78.63(5) . . ?
O7 Ho2 O5 115.42(5) . . ?
O7 Ho2 O8 81.16(5) . . ?
O7 Ho2 N5 79.12(6) . . ?
O7 Ho2 N6 78.51(5) . . ?
O7 Ho2 N7 66.62(5) . . ?
O7 Ho2 N10 139.93(5) . . ?
O8 Ho2 O5 138.39(5) . . ?
O8 Ho2 N5 80.24(5) . . ?
O8 Ho2 N6 80.84(5) . . ?
O8 Ho2 N7 140.14(5) . . ?
O8 Ho2 N10 66.53(5) . . ?
N5 Ho2 N6 152.58(6) . . ?
N5 Ho2 N7 114.02(5) . . ?
N5 Ho2 N10 72.79(5) . . ?
N7 Ho2 N6 70.58(5) . . ?
N7 Ho2 N10 151.89(5) . . ?
N10 Ho2 N6 116.77(5) . . ?
C37 O5 Ho2 122.49(12) . . ?
C46 O6 Ho2 121.85(12) . . ?
C55 O7 Ho2 122.16(13) . . ?
C64 O8 Ho2 122.74(12) . . ?
C38 N5 Ho2 114.21(13) . . ?
C39 N5 Ho2 126.63(15) . . ?
C39 N5 C38 118.71(18) . . ?
C47 N6 Ho2 111.20(12) . . ?
C48 N6 Ho2 128.10(15) . . ?
C48 N6 C47 118.52(19) . . ?
C56 N7 Ho2 112.70(13) . . ?
C57 N7 Ho2 127.26(14) . . ?
C57 N7 C56 118.55(18) . . ?
O5 C37 C38 119.01(17) . . ?
O5 C37 C45 123.65(19) . . ?
C45 C37 C38 117.33(18) . . ?
N5 C38 C37 115.91(17) . . ?
N5 C38 C42 122.08(19) . . ?
C42 C38 C37 122.01(19) . . ?
N5 C39 C40 123.0(2) . . ?
C41 C40 C39 118.9(2) . . ?
C40 C41 C42 120.1(2) . . ?
C38 C42 C43 117.0(2) . . ?
C41 C42 C38 117.1(2) . . ?
C41 C42 C43 125.9(2) . . ?
C42 C43 Cl5 119.16(18) . . ?
C44 C43 Cl5 119.39(18) . . ?
C44 C43 C42 121.45(19) . . ?
C43 C44 C45 121.1(2) . . ?
C37 C45 C44 121.0(2) . . ?
O6 C46 C47 118.94(18) . . ?
O6 C46 C54 124.0(2) . . ?
C54 C46 C47 117.03(19) . . ?
N6 C47 C46 115.79(18) . . ?
N6 C47 C51 122.15(19) . . ?
C51 C47 C46 122.04(19) . . ?
N6 C48 C49 123.1(2) . . ?
C50 C49 C48 119.0(2) . . ?
C49 C50 C51 120.0(2) . . ?
C47 C51 C52 117.6(2) . . ?
C50 C51 C47 117.1(2) . . ?
C50 C51 C52 125.3(2) . . ?
C51 C52 Cl6 119.42(19) . . ?
C53 C52 Cl6 119.56(19) . . ?
C53 C52 C51 121.0(2) . . ?
C52 C53 C54 121.2(2) . . ?
C46 C54 C53 121.2(2) . . ?
O7 C55 C56 118.73(18) . . ?
O7 C55 C63 124.3(2) . . ?
C63 C55 C56 116.9(2) . . ?
N7 C56 C55 115.71(18) . . ?
N7 C56 C60 122.26(19) . . ?
C60 C56 C55 122.03(19) . . ?
N7 C57 C58 123.1(2) . . ?
C59 C58 C57 119.1(2) . . ?
C58 C59 C60 120.0(2) . . ?
C56 C60 C61 117.3(2) . . ?
C59 C60 C56 116.9(2) . . ?
C59 C60 C61 125.8(2) . . ?
C60 C61 Cl7 119.09(19) . . ?
C62 C61 Cl7 119.76(18) . . ?
C62 C61 C60 121.2(2) . . ?
C61 C62 C63 121.6(2) . . ?
C55 C63 C62 121.0(2) . . ?
O8 C64 C65 119.12(18) . . ?
O8 C64 C73 123.9(2) . . ?
C73 C64 C65 116.9(2) . . ?
N10 C65 C64 115.74(18) . . ?
N10 C65 C70 121.78(19) . . ?
C70 C65 C64 122.48(18) . . ?
C65 N10 Ho2 113.80(13) . . ?
C67 N10 Ho2 126.95(14) . . ?
C67 N10 C65 118.73(18) . . ?
N10 C67 C68 122.8(2) . . ?
C69 C68 C67 119.2(2) . . ?
C68 C69 C70 120.1(2) . . ?
C69 C70 C65 117.29(19) . . ?
C69 C70 C71 125.9(2) . . ?
C71 C70 C65 116.8(2) . . ?
C70 C71 Cl8 119.26(19) . . ?
C72 C71 Cl8 119.26(18) . . ?
C72 C71 C70 121.5(2) . . ?
C71 C72 C73 120.9(2) . . ?
C64 C73 C72 121.4(2) . . ?
C74 N8 C86 106.18(16) . . ?
C78 N8 C74 111.27(16) . . ?
C78 N8 C82 105.90(15) . . ?
C78 N8 C86 110.89(18) . . ?
C82 N8 C74 110.93(18) . . ?
C82 N8 C86 111.76(18) . . ?
C75 C74 N8 117.16(17) . . ?
C74 C75 C76 109.77(17) . . ?
C77 C76 C75 113.47(19) . . ?
C79 C78 N8 117.58(17) . . ?
C78 C79 C80 107.58(17) . . ?
C81 C80 C79 114.2(2) . . ?
N8 C82 C83 116.17(19) . . ?
C84 C83 C82 110.9(2) . . ?
C83 C84 C85 114.8(2) . . ?
N8 C86 C87 115.05(19) . . ?
C86 C87 C88 107.3(3) . . ?
C88A C87 C86 114.3(4) . . ?
C89 C88 C87 112.6(4) . . ?
C90 N9 C94 111.7(2) . . ?
C90 N9 C98 111.8(2) . . ?
C90 N9 C102 105.95(18) . . ?
C94 N9 C98 105.86(18) . . ?
C94 N9 C102 111.1(2) . . ?
C102 N9 C98 110.6(2) . . ?
N9 C90 C91 114.9(2) . . ?
C92 C91 C90 110.9(3) . . ?
C91 C92 C93A 132.3(7) . . ?
C93 C92 C91 111.5(4) . . ?
C95 C94 N9 117.0(2) . . ?
C94 C95 C96 110.0(2) . . ?
C97 C96 C95 114.9(2) . . ?
C99 C98 N9 116.7(2) . . ?
C100 C99 C98 108.9(2) . . ?
C99 C100 C101 113.5(2) . . ?
N9 C102 C1A 108.3(4) . . ?
C103 C102 N9 118.4(3) . . ?
C102 C103 C104 111.6(4) . . ?
C105 C104 C103 112.1(5) . . ?
C87 C88A C89A 103.1(7) . . ?
C1B C1A C102 109.5(6) . . ?
C1C C1B C1A 112.1(9) . . ?

loop_
_geom_bond_atom_site_label_1
_geom_bond_atom_site_label_2
_geom_bond_distance
_geom_bond_site_symmetry_2
_geom_bond_publ_flag
Ho1 O1 2.2848(15) . ?
Ho1 O2 2.2961(14) . ?
Ho1 O3 2.2774(14) . ?
Ho1 O4 2.2947(14) . ?
Ho1 N1 2.5311(17) . ?
Ho1 N2 2.5719(17) . ?
Ho1 N3 2.5369(17) . ?
Ho1 N4 2.5471(16) . ?
Cl1 C7 1.747(2) . ?
Cl2 C16 1.746(2) . ?
Cl3 C25 1.742(2) . ?
Cl4 C34 1.745(2) . ?
O1 C1 1.311(2) . ?
O2 C10 1.304(2) . ?
O3 C19 1.319(2) . ?
O4 C28 1.317(2) . ?
N1 C2 1.368(3) . ?
N1 C3 1.320(3) . ?
N2 C11 1.363(3) . ?
N2 C12 1.318(3) . ?
N3 C20 1.359(3) . ?
N3 C21 1.321(3) . ?
N4 C29 1.368(3) . ?
N4 C30 1.321(3) . ?
C1 C2 1.435(3) . ?
C1 C9 1.390(3) . ?
C2 C6 1.415(3) . ?
C3 C4 1.403(3) . ?
C4 C5 1.360(3) . ?
C5 C6 1.407(3) . ?
C6 C7 1.418(3) . ?
C7 C8 1.357(3) . ?
C8 C9 1.403(3) . ?
C10 C11 1.436(3) . ?
C10 C18 1.390(3) . ?
C11 C15 1.429(3) . ?
C12 C13 1.408(3) . ?
C13 C14 1.358(3) . ?
C14 C15 1.403(3) . ?
C15 C16 1.412(3) . ?
C16 C17 1.359(4) . ?
C17 C18 1.404(3) . ?
C19 C20 1.429(3) . ?
C19 C27 1.382(3) . ?
C20 C24 1.426(3) . ?
C21 C22 1.401(3) . ?
C22 C23 1.373(4) . ?
C23 C24 1.402(3) . ?
C24 C25 1.403(3) . ?
C25 C26 1.368(4) . ?
C26 C27 1.405(3) . ?
C28 C29 1.433(3) . ?
C28 C36 1.383(3) . ?
C29 C33 1.419(3) . ?
C30 C31 1.408(3) . ?
C31 C32 1.364(3) . ?
C32 C33 1.408(3) . ?
C33 C34 1.414(3) . ?
C34 C35 1.359(4) . ?
C35 C36 1.399(3) . ?
Ho2 O5 2.2958(13) . ?
Ho2 O6 2.2693(14) . ?
Ho2 O7 2.2912(14) . ?
Ho2 O8 2.2920(13) . ?
Ho2 N5 2.5223(16) . ?
Ho2 N6 2.5715(17) . ?
Ho2 N7 2.5432(17) . ?
Ho2 N10 2.5433(17) . ?
Cl5 C43 1.747(2) . ?
Cl6 C52 1.745(2) . ?
Cl7 C61 1.743(2) . ?
Cl8 C71 1.742(2) . ?
O5 C37 1.319(2) . ?
O6 C46 1.304(2) . ?
O7 C55 1.305(3) . ?
O8 C64 1.312(3) . ?
N5 C38 1.370(3) . ?
N5 C39 1.316(3) . ?
N6 C47 1.363(3) . ?
N6 C48 1.320(3) . ?
N7 C56 1.368(3) . ?
N7 C57 1.314(3) . ?
C37 C38 1.434(3) . ?
C37 C45 1.391(3) . ?
C38 C42 1.418(3) . ?
C39 C40 1.406(3) . ?
C40 C41 1.371(4) . ?
C41 C42 1.405(3) . ?
C42 C43 1.424(3) . ?
C43 C44 1.354(3) . ?
C44 C45 1.408(3) . ?
C46 C47 1.439(3) . ?
C46 C54 1.391(3) . ?
C47 C51 1.415(3) . ?
C48 C49 1.401(3) . ?
C49 C50 1.363(3) . ?
C50 C51 1.408(3) . ?
C51 C52 1.418(3) . ?
C52 C53 1.360(4) . ?
C53 C54 1.411(3) . ?
C55 C56 1.441(3) . ?
C55 C63 1.397(3) . ?
C56 C60 1.417(3) . ?
C57 C58 1.408(3) . ?
C58 C59 1.361(3) . ?
C59 C60 1.413(3) . ?
C60 C61 1.421(3) . ?
C61 C62 1.356(3) . ?
C62 C63 1.401(3) . ?
C64 C65 1.427(3) . ?
C64 C73 1.392(3) . ?
C65 N10 1.367(2) . ?
C65 C70 1.424(3) . ?
N10 C67 1.324(3) . ?
C67 C68 1.404(3) . ?
C68 C69 1.364(3) . ?
C69 C70 1.404(3) . ?
C70 C71 1.416(3) . ?
C71 C72 1.361(4) . ?
C72 C73 1.406(3) . ?
N8 C74 1.520(3) . ?
N8 C78 1.518(3) . ?
N8 C82 1.519(3) . ?
N8 C86 1.522(3) . ?
C74 C75 1.514(3) . ?
C75 C76 1.523(3) . ?
C76 C77 1.518(3) . ?
C78 C79 1.513(3) . ?
C79 C80 1.521(3) . ?
C80 C81 1.517(3) . ?
C82 C83 1.526(3) . ?
C83 C84 1.525(4) . ?
C84 C85 1.530(3) . ?
C86 C87 1.524(3) . ?
C87 C88 1.614(6) . ?
C87 C88A 1.454(8) . ?
C88 C89 1.488(7) . ?
N9 C90 1.503(4) . ?
N9 C94 1.518(3) . ?
N9 C98 1.524(3) . ?
N9 C102 1.519(4) . ?
C90 C91 1.514(4) . ?
C91 C92 1.479(5) . ?
C92 C93 1.303(6) . ?
C92 C93A 1.496(12) . ?
C94 C95 1.509(4) . ?
C95 C96 1.518(4) . ?
C96 C97 1.488(4) . ?
C98 C99 1.518(4) . ?
C99 C100 1.515(4) . ?
C100 C101 1.517(4) . ?
C102 C103 1.496(6) . ?
C102 C1A 1.616(9) . ?
C103 C104 1.575(9) . ?
C104 C105 1.491(9) . ?
C88A C89A 1.526(15) . ?
C1A C1B 1.481(12) . ?
C1B C1C 1.442(14) . ?

loop_
_geom_torsion_atom_site_label_1
_geom_torsion_atom_site_label_2
_geom_torsion_atom_site_label_3
_geom_torsion_atom_site_label_4
_geom_torsion
_geom_torsion_site_symmetry_1
_geom_torsion_site_symmetry_2
_geom_torsion_site_symmetry_3
_geom_torsion_site_symmetry_4
_geom_torsion_publ_flag
Ho1 O1 C1 C2 -13.1(2) . . . . ?
Ho1 O1 C1 C9 167.30(15) . . . . ?
Ho1 O2 C10 C11 -13.5(2) . . . . ?
Ho1 O2 C10 C18 167.16(15) . . . . ?
Ho1 O3 C19 C20 -22.3(2) . . . . ?
Ho1 O3 C19 C27 157.36(17) . . . . ?
Ho1 O4 C28 C29 -10.0(2) . . . . ?
Ho1 O4 C28 C36 169.90(15) . . . . ?
Ho1 N1 C2 C1 11.5(2) . . . . ?
Ho1 N1 C2 C6 -167.56(14) . . . . ?
Ho1 N1 C3 C4 168.14(16) . . . . ?
Ho1 N2 C11 C10 6.2(2) . . . . ?
Ho1 N2 C11 C15 -173.20(14) . . . . ?
Ho1 N2 C12 C13 172.47(15) . . . . ?
Ho1 N3 C20 C19 17.9(2) . . . . ?
Ho1 N3 C20 C24 -160.08(16) . . . . ?
Ho1 N3 C21 C22 160.45(17) . . . . ?
Ho1 N4 C29 C28 6.9(2) . . . . ?
Ho1 N4 C29 C33 -173.19(15) . . . . ?
Ho1 N4 C30 C31 172.43(16) . . . . ?
Cl1 C7 C8 C9 176.79(16) . . . . ?
Cl2 C16 C17 C18 -179.88(17) . . . . ?
Cl3 C25 C26 C27 177.85(18) . . . . ?
Cl4 C34 C35 C36 178.60(18) . . . . ?
O1 C1 C2 N1 -0.5(3) . . . . ?
O1 C1 C2 C6 178.61(17) . . . . ?
O1 C1 C9 C8 -178.84(19) . . . . ?
O2 C10 C11 N2 3.5(3) . . . . ?
O2 C10 C11 C15 -177.14(18) . . . . ?
O2 C10 C18 C17 176.3(2) . . . . ?
O3 C19 C20 N3 0.4(3) . . . . ?
O3 C19 C20 C24 178.38(19) . . . . ?
O3 C19 C27 C26 -176.6(2) . . . . ?
O4 C28 C29 N4 0.9(3) . . . . ?
O4 C28 C29 C33 -178.96(18) . . . . ?
O4 C28 C36 C35 178.7(2) . . . . ?
N1 C2 C6 C5 -2.5(3) . . . . ?
N1 C2 C6 C7 178.95(18) . . . . ?
N1 C3 C4 C5 -1.3(3) . . . . ?
N2 C11 C15 C14 -0.8(3) . . . . ?
N2 C11 C15 C16 179.22(18) . . . . ?
N2 C12 C13 C14 0.2(3) . . . . ?
N3 C20 C24 C23 -4.0(3) . . . . ?
N3 C20 C24 C25 175.90(19) . . . . ?
N3 C21 C22 C23 -2.4(4) . . . . ?
N4 C29 C33 C32 -0.2(3) . . . . ?
N4 C29 C33 C34 179.68(19) . . . . ?
N4 C30 C31 C32 0.3(3) . . . . ?
C1 C2 C6 C5 178.49(18) . . . . ?
C1 C2 C6 C7 -0.1(3) . . . . ?
C2 N1 C3 C4 -1.8(3) . . . . ?
C2 C1 C9 C8 1.6(3) . . . . ?
C2 C6 C7 Cl1 -177.08(14) . . . . ?
C2 C6 C7 C8 2.3(3) . . . . ?
C3 N1 C2 C1 -177.15(17) . . . . ?
C3 N1 C2 C6 3.8(3) . . . . ?
C3 C4 C5 C6 2.6(3) . . . . ?
C4 C5 C6 C2 -0.8(3) . . . . ?
C4 C5 C6 C7 177.7(2) . . . . ?
C5 C6 C7 Cl1 4.5(3) . . . . ?
C5 C6 C7 C8 -176.2(2) . . . . ?
C6 C7 C8 C9 -2.5(3) . . . . ?
C7 C8 C9 C1 0.5(3) . . . . ?
C9 C1 C2 N1 179.12(17) . . . . ?
C9 C1 C2 C6 -1.8(3) . . . . ?
C10 C11 C15 C14 179.89(18) . . . . ?
C10 C11 C15 C16 -0.1(3) . . . . ?
C11 N2 C12 C13 0.2(3) . . . . ?
C11 C10 C18 C17 -3.0(3) . . . . ?
C11 C15 C16 Cl2 179.14(15) . . . . ?
C11 C15 C16 C17 -1.3(3) . . . . ?
C12 N2 C11 C10 179.43(17) . . . . ?
C12 N2 C11 C15 0.1(3) . . . . ?
C12 C13 C14 C15 -1.0(3) . . . . ?
C13 C14 C15 C11 1.2(3) . . . . ?
C13 C14 C15 C16 -178.8(2) . . . . ?
C14 C15 C16 Cl2 -0.9(3) . . . . ?
C14 C15 C16 C17 178.7(2) . . . . ?
C15 C16 C17 C18 0.5(3) . . . . ?
C16 C17 C18 C10 1.7(3) . . . . ?
C18 C10 C11 N2 -177.17(18) . . . . ?
C18 C10 C11 C15 2.2(3) . . . . ?
C19 C20 C24 C23 178.1(2) . . . . ?
C19 C20 C24 C25 -2.0(3) . . . . ?
C20 N3 C21 C22 -0.8(3) . . . . ?
C20 C19 C27 C26 3.1(3) . . . . ?
C20 C24 C25 Cl3 -176.19(16) . . . . ?
C20 C24 C25 C26 3.6(3) . . . . ?
C21 N3 C20 C19 -177.92(18) . . . . ?
C21 N3 C20 C24 4.1(3) . . . . ?
C21 C22 C23 C24 2.3(4) . . . . ?
C22 C23 C24 C20 0.7(3) . . . . ?
C22 C23 C24 C25 -179.2(2) . . . . ?
C23 C24 C25 Cl3 3.7(3) . . . . ?
C23 C24 C25 C26 -176.5(2) . . . . ?
C24 C25 C26 C27 -2.0(4) . . . . ?
C25 C26 C27 C19 -1.6(4) . . . . ?
C27 C19 C20 N3 -179.30(19) . . . . ?
C27 C19 C20 C24 -1.3(3) . . . . ?
C28 C29 C33 C32 179.66(19) . . . . ?
C28 C29 C33 C34 -0.4(3) . . . . ?
C29 N4 C30 C31 -1.8(3) . . . . ?
C29 C28 C36 C35 -1.4(3) . . . . ?
C29 C33 C34 Cl4 -178.89(15) . . . . ?
C29 C33 C34 C35 0.0(3) . . . . ?
C30 N4 C29 C28 -178.15(18) . . . . ?
C30 N4 C29 C33 1.7(3) . . . . ?
C30 C31 C32 C33 1.3(3) . . . . ?
C31 C32 C33 C29 -1.3(3) . . . . ?
C31 C32 C33 C34 178.8(2) . . . . ?
C32 C33 C34 Cl4 1.0(3) . . . . ?
C32 C33 C34 C35 179.9(2) . . . . ?
C33 C34 C35 C36 -0.3(4) . . . . ?
C34 C35 C36 C28 1.1(3) . . . . ?
C36 C28 C29 N4 -178.96(18) . . . . ?
C36 C28 C29 C33 1.2(3) . . . . ?
Ho2 O5 C37 C38 -9.2(2) . . . . ?
Ho2 O5 C37 C45 171.60(15) . . . . ?
Ho2 O6 C46 C47 -21.3(2) . . . . ?
Ho2 O6 C46 C54 158.60(16) . . . . ?
Ho2 O7 C55 C56 -17.2(2) . . . . ?
Ho2 O7 C55 C63 162.19(17) . . . . ?
Ho2 O8 C64 C65 -14.0(2) . . . . ?
Ho2 O8 C64 C73 166.33(16) . . . . ?
Ho2 N5 C38 C37 7.8(2) . . . . ?
Ho2 N5 C38 C42 -171.93(15) . . . . ?
Ho2 N5 C39 C40 172.33(17) . . . . ?
Ho2 N6 C47 C46 16.0(2) . . . . ?
Ho2 N6 C47 C51 -162.28(15) . . . . ?
Ho2 N6 C48 C49 160.82(16) . . . . ?
Ho2 N7 C56 C55 14.3(2) . . . . ?
Ho2 N7 C56 C60 -164.91(14) . . . . ?
Ho2 N7 C57 C58 164.39(15) . . . . ?
Ho2 N10 C67 C68 172.07(15) . . . . ?
Cl5 C43 C44 C45 179.12(17) . . . . ?
Cl6 C52 C53 C54 178.87(17) . . . . ?
Cl7 C61 C62 C63 179.84(18) . . . . ?
Cl8 C71 C72 C73 -179.91(18) . . . . ?
O5 C37 C38 N5 -0.1(3) . . . . ?
O5 C37 C38 C42 179.65(18) . . . . ?
O5 C37 C45 C44 -178.34(19) . . . . ?
O6 C46 C47 N6 0.8(3) . . . . ?
O6 C46 C47 C51 179.03(18) . . . . ?
O6 C46 C54 C53 -178.9(2) . . . . ?
O7 C55 C56 N7 -0.1(3) . . . . ?
O7 C55 C56 C60 179.11(18) . . . . ?
O7 C55 C63 C62 -178.6(2) . . . . ?
O8 C64 C65 N10 2.3(3) . . . . ?
O8 C64 C65 C70 -177.92(18) . . . . ?
O8 C64 C73 C72 179.0(2) . . . . ?
N5 C38 C42 C41 -1.0(3) . . . . ?
N5 C38 C42 C43 178.34(18) . . . . ?
N5 C39 C40 C41 -1.7(4) . . . . ?
N6 C47 C51 C50 -1.9(3) . . . . ?
N6 C47 C51 C52 178.10(19) . . . . ?
N6 C48 C49 C50 -1.1(3) . . . . ?
N7 C56 C60 C59 -2.0(3) . . . . ?
N7 C56 C60 C61 178.74(18) . . . . ?
N7 C57 C58 C59 -1.1(3) . . . . ?
C37 C38 C42 C41 179.30(19) . . . . ?
C37 C38 C42 C43 -1.4(3) . . . . ?
C38 N5 C39 C40 0.5(3) . . . . ?
C38 C37 C45 C44 2.4(3) . . . . ?
C38 C42 C43 Cl5 -177.88(15) . . . . ?
C38 C42 C43 C44 2.6(3) . . . . ?
C39 N5 C38 C37 -179.43(19) . . . . ?
C39 N5 C38 C42 0.9(3) . . . . ?
C39 C40 C41 C42 1.5(4) . . . . ?
C40 C41 C42 C38 -0.2(3) . . . . ?
C40 C41 C42 C43 -179.5(2) . . . . ?
C41 C42 C43 Cl5 1.4(3) . . . . ?
C41 C42 C43 C44 -178.2(2) . . . . ?
C42 C43 C44 C45 -1.3(3) . . . . ?
C43 C44 C45 C37 -1.3(3) . . . . ?
C45 C37 C38 N5 179.23(18) . . . . ?
C45 C37 C38 C42 -1.1(3) . . . . ?
C46 C47 C51 C50 -179.99(19) . . . . ?
C46 C47 C51 C52 0.0(3) . . . . ?
C47 N6 C48 C49 -0.8(3) . . . . ?
C47 C46 C54 C53 1.1(3) . . . . ?
C47 C51 C52 Cl6 -178.74(15) . . . . ?
C47 C51 C52 C53 0.9(3) . . . . ?
C48 N6 C47 C46 -179.46(18) . . . . ?
C48 N6 C47 C51 2.3(3) . . . . ?
C48 C49 C50 C51 1.5(3) . . . . ?
C49 C50 C51 C47 -0.1(3) . . . . ?
C49 C50 C51 C52 180.0(2) . . . . ?
C50 C51 C52 Cl6 1.2(3) . . . . ?
C50 C51 C52 C53 -179.2(2) . . . . ?
C51 C52 C53 C54 -0.7(4) . . . . ?
C52 C53 C54 C46 -0.3(3) . . . . ?
C54 C46 C47 N6 -179.15(18) . . . . ?
C54 C46 C47 C51 -0.9(3) . . . . ?
C55 C56 C60 C59 178.86(18) . . . . ?
C55 C56 C60 C61 -0.4(3) . . . . ?
C56 N7 C57 C58 -0.6(3) . . . . ?
C56 C55 C63 C62 0.8(3) . . . . ?
C56 C60 C61 Cl7 -179.44(15) . . . . ?
C56 C60 C61 C62 0.8(3) . . . . ?
C57 N7 C56 C55 -178.66(17) . . . . ?
C57 N7 C56 C60 2.1(3) . . . . ?
C57 C58 C59 C60 1.2(3) . . . . ?
C58 C59 C60 C56 0.3(3) . . . . ?
C58 C59 C60 C61 179.5(2) . . . . ?
C59 C60 C61 Cl7 1.4(3) . . . . ?
C59 C60 C61 C62 -178.4(2) . . . . ?
C60 C61 C62 C63 -0.4(3) . . . . ?
C61 C62 C63 C55 -0.4(4) . . . . ?
C63 C55 C56 N7 -179.54(19) . . . . ?
C63 C55 C56 C60 -0.3(3) . . . . ?
C64 C65 N10 Ho2 8.4(2) . . . . ?
C64 C65 N10 C67 -179.32(18) . . . . ?
C64 C65 C70 C69 178.31(19) . . . . ?
C64 C65 C70 C71 -1.6(3) . . . . ?
C65 C64 C73 C72 -0.6(3) . . . . ?
C65 N10 C67 C68 0.9(3) . . . . ?
C65 C70 C71 Cl8 -179.03(15) . . . . ?
C65 C70 C71 C72 0.3(3) . . . . ?
N10 C65 C70 C69 -2.0(3) . . . . ?
N10 C65 C70 C71 178.13(18) . . . . ?
N10 C67 C68 C69 -1.6(3) . . . . ?
C67 C68 C69 C70 0.5(3) . . . . ?
C68 C69 C70 C65 1.2(3) . . . . ?
C68 C69 C70 C71 -178.9(2) . . . . ?
C69 C70 C71 Cl8 1.1(3) . . . . ?
C69 C70 C71 C72 -179.6(2) . . . . ?
C70 C65 N10 Ho2 -171.37(14) . . . . ?
C70 C65 N10 C67 0.9(3) . . . . ?
C70 C71 C72 C73 0.8(4) . . . . ?
C71 C72 C73 C64 -0.6(4) . . . . ?
C73 C64 C65 N10 -177.99(18) . . . . ?
C73 C64 C65 C70 1.8(3) . . . . ?
N8 C74 C75 C76 166.90(19) . . . . ?
N8 C78 C79 C80 -178.41(18) . . . . ?
N8 C82 C83 C84 -176.1(2) . . . . ?
N8 C86 C87 C88 168.3(3) . . . . ?
N8 C86 C87 C88A -162.5(5) . . . . ?
C74 N8 C78 C79 66.0(2) . . . . ?
C74 N8 C82 C83 -65.7(3) . . . . ?
C74 N8 C86 C87 178.1(2) . . . . ?
C74 C75 C76 C77 163.8(2) . . . . ?
C78 N8 C74 C75 48.0(3) . . . . ?
C78 N8 C82 C83 173.4(2) . . . . ?
C78 N8 C86 C87 -60.9(3) . . . . ?
C78 C79 C80 C81 -168.8(2) . . . . ?
C82 N8 C74 C75 -69.6(2) . . . . ?
C82 N8 C78 C79 -173.34(19) . . . . ?
C82 N8 C86 C87 57.0(3) . . . . ?
C82 C83 C84 C85 63.8(3) . . . . ?
C86 N8 C74 C75 168.8(2) . . . . ?
C86 N8 C78 C79 -51.9(2) . . . . ?
C86 N8 C82 C83 52.6(3) . . . . ?
C86 C87 C88 C89 65.7(5) . . . . ?
C86 C87 C88A C89A -69.6(8) . . . . ?
N9 C90 C91 C92 -179.3(3) . . . . ?
N9 C94 C95 C96 -177.6(3) . . . . ?
N9 C98 C99 C100 -175.7(3) . . . . ?
N9 C102 C103 C104 -166.7(4) . . . . ?
N9 C102 C1A C1B -174.3(6) . . . . ?
C90 N9 C94 C95 -60.6(4) . . . . ?
C90 N9 C98 C99 53.6(3) . . . . ?
C90 N9 C102 C103 168.5(4) . . . . ?
C90 N9 C102 C1A -164.3(5) . . . . ?
C90 C91 C92 C93 69.2(5) . . . . ?
C90 C91 C92 C93A 143.4(8) . . . . ?
C94 N9 C90 C91 -65.2(3) . . . . ?
C94 N9 C98 C99 175.4(3) . . . . ?
C94 N9 C102 C103 47.0(4) . . . . ?
C94 N9 C102 C1A 74.3(5) . . . . ?
C94 C95 C96 C97 -177.0(3) . . . . ?
C98 N9 C90 C91 53.2(3) . . . . ?
C98 N9 C94 C95 177.5(3) . . . . ?
C98 N9 C102 C103 -70.2(4) . . . . ?
C98 N9 C102 C1A -43.0(5) . . . . ?
C98 C99 C100 C101 176.2(3) . . . . ?
C102 N9 C90 C91 173.7(3) . . . . ?
C102 N9 C94 C95 57.5(4) . . . . ?
C102 N9 C98 C99 -64.2(3) . . . . ?
C102 C103 C104 C105 -173.2(6) . . . . ?
C102 C1A C1B C1C 69.8(12) . . . . ?

loop_
_platon_squeeze_void_nr
_platon_squeeze_void_average_x
_platon_squeeze_void_average_y
_platon_squeeze_void_average_z
_platon_squeeze_void_volume
_platon_squeeze_void_count_electrons
_platon_squeeze_void_content
1 0.000 0.000 0.500 394 116 '6H2O, 2EtOH'
2 0.000 0.500 0.000 394 117 '6H2O, 2EtOH'
3 0.500 0.500 0.500 421 119 '6H2O, 2EtOH'
4 0.500 1.000 0.000 421 119 '6H2O, 2EtOH'
